data_4500598
loop_
_publ_author_name
'Wu, Hua'
'Liu, Hai-Yan'
'Yang, Jin'
'Liu, Bo'
'Ma, Jian-Fang'
'Liu, Ying-Ying'
'Liu, Yun-Yu'

_publ_section_title
;
 Series of Coordination Polymers Based on Different Carboxylates and a
 Tri(4-imidazolylphenyl)amine Ligand: Entangled Structures and
 Photoluminescence
;
_journal_issue 6
_journal_name_full 'Crystal Growth &amp; Design'
_journal_page_first 2317
_journal_paper_doi 10.1021/cg200005q
_journal_volume 11
_journal_year 2011
_chemical_formula_moiety ' 'C124 H108 Cl4 N28 Ni4 O16 ''
_chemical_formula_sum 'C124 H108 Cl4 N28 Ni4 O16'
_chemical_formula_weight 2623.02
_chemical_name_systematic
;
 ?
;
_space_group_IT_number 85
_symmetry_cell_setting tetragonal
_symmetry_space_group_name_Hall '-P 4a'
_symmetry_space_group_name_H-M 'P 4/n :2'
_atom_sites_solution_hydrogens geom
_atom_sites_solution_primary direct
_atom_sites_solution_secondary difmap
_audit_creation_method SHELXL-97
_cell_angle_alpha 90.00
_cell_angle_beta 90.00
_cell_angle_gamma 90.00
_cell_formula_units_Z 2
_cell_length_a 22.4660(1)
_cell_length_b 22.4660(1)
_cell_length_c 13.3870(1)
_cell_measurement_reflns_used 5739
_cell_measurement_temperature 293(2)
_cell_measurement_theta_max 65.1
_cell_measurement_theta_min 4.3
_cell_volume 6756.70(7)
_computing_cell_refinement CrysAlis
_computing_data_collection 'CrysAlis (Oxford Diffraction, 2006)'
_computing_data_reduction CrysAlis
_computing_structure_refinement 'SHELXL-97 (Sheldrick, 2008)'
_computing_structure_solution 'SHELXS-97 (Sheldrick, 1997)'
_diffrn_ambient_temperature 293(2)
_diffrn_detector_area_resol_mean 10.0
_diffrn_measured_fraction_theta_full 0.994
_diffrn_measured_fraction_theta_max 0.994
_diffrn_measurement_device_type 'Oxford Diffraction Gemini R Ultra'
_diffrn_measurement_method '\w scan'
_diffrn_radiation_monochromator graphite
_diffrn_radiation_source 'fine-focus sealed tube'
_diffrn_radiation_type CuK\a
_diffrn_radiation_wavelength 1.54184
_diffrn_reflns_av_R_equivalents 0.0320
_diffrn_reflns_av_sigmaI/netI 0.0265
_diffrn_reflns_limit_h_max 21
_diffrn_reflns_limit_h_min -26
_diffrn_reflns_limit_k_max 26
_diffrn_reflns_limit_k_min -26
_diffrn_reflns_limit_l_max 15
_diffrn_reflns_limit_l_min -12
_diffrn_reflns_number 23238
_diffrn_reflns_theta_full 65.09
_diffrn_reflns_theta_max 65.09
_diffrn_reflns_theta_min 4.32
_exptl_absorpt_coefficient_mu 1.922
_exptl_absorpt_correction_T_max 0.744
_exptl_absorpt_correction_T_min 0.735
_exptl_absorpt_correction_type multi-scan
_exptl_absorpt_process_details
;
CrysAlis (Oxford Diffraction, 2006)
;
_exptl_crystal_colour green
_exptl_crystal_density_diffrn 1.289
_exptl_crystal_density_method 'not measured'
_exptl_crystal_description bolck
_exptl_crystal_F_000 2712
_exptl_crystal_size_max 0.18
_exptl_crystal_size_mid 0.17
_exptl_crystal_size_min 0.15
_refine_diff_density_max 1.079
_refine_diff_density_min -0.595
_refine_diff_density_rms 0.097
_refine_ls_extinction_method none
_refine_ls_goodness_of_fit_ref 1.054
_refine_ls_hydrogen_treatment mixed
_refine_ls_matrix_type full
_refine_ls_number_parameters 392
_refine_ls_number_reflns 5739
_refine_ls_number_restraints 6
_refine_ls_restrained_S_all 1.054
_refine_ls_R_factor_all 0.0740
_refine_ls_R_factor_gt 0.0591
_refine_ls_shift/su_max 0.000
_refine_ls_shift/su_mean 0.000
_refine_ls_structure_factor_coef Fsqd
_refine_ls_weighting_details 'calc w=1/[\s^2^(Fo^2^)+(0.1467P)^2^+0.0000P] where P=(Fo^2^+2Fc^2^)/3'
_refine_ls_weighting_scheme calc
_refine_ls_wR_factor_gt 0.1822
_refine_ls_wR_factor_ref 0.1963
_reflns_number_gt 4388
_reflns_number_total 5739
_reflns_threshold_expression >2\s(I)
_cod_data_source_file cg200005q_si_002.cif
_cod_data_source_block compound6
_cod_depositor_comments
;
The following automatic conversions were performed:

'_symmetry_cell_setting' value 'Tetragonal' changed to 'tetragonal'
according to /home/saulius/struct/CIF-dictionaries/cif_core.dic
dictionary named 'cif_core.dic' version 2.4.1 from 2010-06-29.

Automatic conversion script
Id: cif_fix_values 1715 2011-07-08 13:25:40Z adriana 
;
_cod_original_sg_symbol_Hall '-P 4a  '
_cod_original_sg_symbol_H-M 'P 4/n '
_cod_database_code 4500598

loop_
_symmetry_equiv_pos_as_xyz
'x, y, z'
'-x+1/2, -y+1/2, z'
'-y+1/2, x, z'
'y, -x+1/2, z'
'-x, -y, -z'
'x-1/2, y-1/2, -z'
'y-1/2, -x, -z'
'-y, x-1/2, -z'

loop_
_atom_site_label
_atom_site_type_symbol
_atom_site_fract_x
_atom_site_fract_y
_atom_site_fract_z
_atom_site_U_iso_or_equiv
_atom_site_adp_type
_atom_site_occupancy
_atom_site_symmetry_multiplicity
_atom_site_calc_flag
_atom_site_refinement_flags
Ni1 Ni 0.18273(2) 0.06580(2) -0.27594(4) 0.0356(2) Uani 1 1 d .
C1 C 0.08444(15) 0.36697(16) 0.2658(2) 0.0412(7) Uani 1 1 d .
C2 C 0.09641(17) 0.42715(16) 0.2628(2) 0.0466(8) Uani 1 1 d .
H2 H 0.0754 0.4514 0.2190 0.056 Uiso 1 1 calc R
C3 C 0.13938(17) 0.45192(16) 0.3245(2) 0.0464(8) Uani 1 1 d .
H3 H 0.1469 0.4926 0.3227 0.056 Uiso 1 1 calc R
C4 C 0.17094(14) 0.41535(15) 0.3889(2) 0.0404(7) Uani 1 1 d .
C5 C 0.16136(16) 0.35497(16) 0.3883(3) 0.0474(8) Uani 1 1 d .
H5 H 0.1843 0.3303 0.4287 0.057 Uiso 1 1 calc R
C6 C 0.11823(16) 0.33108(17) 0.3284(3) 0.0483(8) Uani 1 1 d .
H6 H 0.1114 0.2903 0.3295 0.058 Uiso 1 1 calc R
C7 C 0.23118(16) 0.41719(16) 0.5439(2) 0.0443(8) Uani 1 1 d .
H7 H 0.2170 0.3813 0.5691 0.053 Uiso 1 1 calc R
C8 C 0.2789(2) 0.49827(19) 0.5277(3) 0.0662(12) Uani 1 1 d .
H8 H 0.3044 0.5299 0.5406 0.079 Uiso 1 1 calc R
C9 C 0.2442(2) 0.49292(19) 0.4455(3) 0.0678(12) Uani 1 1 d .
H9 H 0.2420 0.5194 0.3922 0.081 Uiso 1 1 calc R
C10 C -0.04134(17) 0.3998(2) 0.2766(3) 0.0591(11) Uani 1 1 d .
H10 H -0.0210 0.4009 0.3371 0.071 Uiso 1 1 calc R
C11 C -0.09632(18) 0.4270(2) 0.2681(3) 0.0604(11) Uani 1 1 d .
H11 H -0.1126 0.4465 0.3229 0.073 Uiso 1 1 calc R
C12 C -0.12715(15) 0.42556(16) 0.1792(3) 0.0459(8) Uani 1 1 d .
C13 C -0.10286(17) 0.39670(19) 0.0970(3) 0.0536(9) Uani 1 1 d .
H13 H -0.1237 0.3947 0.0371 0.064 Uiso 1 1 calc R
C14 C -0.04710(17) 0.37091(18) 0.1057(3) 0.0525(9) Uani 1 1 d .
H14 H -0.0298 0.3531 0.0501 0.063 Uiso 1 1 calc R
C15 C -0.01663(15) 0.37113(16) 0.1958(3) 0.0447(8) Uani 1 1 d .
C16 C -0.23346(17) 0.42713(19) 0.1254(3) 0.0579(10) Uani 1 1 d .
H16 H -0.2344 0.3923 0.0878 0.069 Uiso 1 1 calc R
C17 C -0.27908(17) 0.46353(19) 0.1446(3) 0.0559(10) Uani 1 1 d .
H17 H -0.3180 0.4575 0.1232 0.067 Uiso 1 1 calc R
C18 C -0.20353(15) 0.50215(16) 0.2159(3) 0.0442(8) Uani 1 1 d .
H18 H -0.1790 0.5275 0.2524 0.053 Uiso 1 1 calc R
C19 C 0.00824(16) 0.24665(18) 0.1337(3) 0.0494(9) Uani 1 1 d .
H19 H -0.0291 0.2511 0.1628 0.059 Uiso 1 1 calc R
C20 C 0.02000(15) 0.19652(17) 0.0754(3) 0.0461(8) Uani 1 1 d .
H20 H -0.0092 0.1678 0.0654 0.055 Uiso 1 1 calc R
C21 C 0.07554(14) 0.19002(14) 0.0328(2) 0.0384(7) Uani 1 1 d .
C22 C 0.11893(15) 0.23155(16) 0.0501(3) 0.0458(8) Uani 1 1 d .
H22 H 0.1569 0.2260 0.0239 0.055 Uiso 1 1 calc R
C23 C 0.10676(16) 0.28179(15) 0.1065(3) 0.0452(8) Uani 1 1 d .
H23 H 0.1360 0.3105 0.1160 0.054 Uiso 1 1 calc R
C24 C 0.05072(14) 0.28935(14) 0.1489(2) 0.0396(7) Uani 1 1 d .
C25 C 0.13007(15) 0.13833(16) -0.1022(3) 0.0449(8) Uani 1 1 d .
H25 H 0.1554 0.1699 -0.1166 0.054 Uiso 1 1 calc R
C26 C 0.06010(17) 0.08611(17) -0.0319(3) 0.0547(9) Uani 1 1 d .
H26 H 0.0289 0.0738 0.0088 0.066 Uiso 1 1 calc R
C27 C 0.08711(17) 0.05384(17) -0.1060(3) 0.0525(9) Uani 1 1 d .
H27 H 0.0772 0.0151 -0.1239 0.063 Uiso 1 1 calc R
C28 C 0.09312(14) 0.03983(14) -0.3693(2) 0.0384(7) Uiso 1 1 d .
C29 C 0.04476(14) 0.01926(14) -0.4355(2) 0.0382(7) Uiso 1 1 d .
C30 C 0.03716(15) -0.04126(16) -0.4543(2) 0.0433(7) Uiso 1 1 d .
H30 H 0.0620 -0.0690 -0.4239 0.052 Uiso 1 1 calc R
C31 C 0.00752(15) 0.06013(15) -0.4816(2) 0.0414(7) Uiso 1 1 d .
H31 H 0.0126 0.1006 -0.4694 0.050 Uiso 1 1 calc R
N1 N 0.03897(13) 0.34148(14) 0.2050(2) 0.0478(7) Uani 1 1 d .
N2 N 0.21306(13) 0.44093(13) 0.4564(2) 0.0433(6) Uani 1 1 d .
N3 N 0.27074(12) 0.44992(13) 0.5894(2) 0.0432(6) Uani 1 1 d .
N4 N -0.18502(13) 0.45138(14) 0.1720(2) 0.0470(7) Uani 1 1 d .
N5 N -0.26015(12) 0.51126(13) 0.2008(2) 0.0430(6) Uani 1 1 d .
N7 N 0.08812(12) 0.13977(12) -0.03002(19) 0.0403(6) Uani 1 1 d .
N8 N 0.13087(12) 0.08722(12) -0.1497(2) 0.0406(6) Uani 1 1 d .
Cl1 Cl 0.2500 0.2500 -0.11218(11) 0.0419(4) Uani 1 4 d S
Cl2 Cl -0.2500 0.2500 0.0000 0.0744(6) Uani 1 4 d S
Cl3 Cl 0.2500 0.2500 0.57741(14) 0.0554(4) Uani 1 4 d S
Cl4 Cl -0.2079(2) 0.3360(2) -0.1038(4) 0.0784(13) Uani 0.25 1 d P
O1 O 0.10732(10) 0.09384(11) -0.36590(17) 0.0457(6) Uani 1 1 d .
O2 O 0.12131(10) 0.00158(10) -0.31721(17) 0.0421(5) Uani 1 1 d .
O1W O 0.23133(12) 0.14482(12) -0.26538(19) 0.0515(6) Uani 1 1 d D
O2W O 0.0760(2) -0.0935(2) -0.1910(4) 0.1151(14) Uiso 1 1 d D
H1WA H 0.246(4) 0.169(3) -0.222(4) 0.173 Uiso 1 1 d D
H1WB H 0.240(4) 0.164(3) -0.321(3) 0.173 Uiso 1 1 d D
H2WA H 0.095(3) -0.117(3) -0.231(4) 0.173 Uiso 1 1 d D
H2WB H 0.095(3) -0.099(4) -0.135(3) 0.173 Uiso 1 1 d D

loop_
_atom_site_aniso_label
_atom_site_aniso_U_11
_atom_site_aniso_U_22
_atom_site_aniso_U_33
_atom_site_aniso_U_23
_atom_site_aniso_U_13
_atom_site_aniso_U_12
Ni1 0.0313(3) 0.0377(3) 0.0377(3) -0.0035(2) -0.0028(2) 0.0007(2)
C1 0.0354(16) 0.0480(19) 0.0402(16) -0.0059(14) 0.0010(13) 0.0085(15)
C2 0.051(2) 0.0471(19) 0.0416(17) -0.0021(15) -0.0082(15) 0.0138(17)
C3 0.054(2) 0.0406(18) 0.0445(17) -0.0010(15) -0.0040(15) 0.0063(16)
C4 0.0362(16) 0.0468(18) 0.0381(15) -0.0020(14) -0.0002(13) 0.0048(15)
C5 0.0481(19) 0.0463(19) 0.0479(18) 0.0064(15) -0.0097(16) 0.0024(16)
C6 0.0489(19) 0.0453(18) 0.0506(18) 0.0046(16) -0.0040(16) -0.0002(16)
C7 0.0473(18) 0.0437(18) 0.0420(17) 0.0068(14) -0.0011(15) -0.0009(16)
C8 0.080(3) 0.053(2) 0.066(2) 0.0128(19) -0.025(2) -0.021(2)
C9 0.080(3) 0.055(2) 0.069(2) 0.020(2) -0.022(2) -0.019(2)
C10 0.045(2) 0.086(3) 0.0471(19) -0.0223(19) -0.0085(16) 0.018(2)
C11 0.048(2) 0.081(3) 0.053(2) -0.029(2) -0.0037(17) 0.024(2)
C12 0.0348(16) 0.051(2) 0.0517(18) -0.0058(16) -0.0005(14) 0.0107(16)
C13 0.048(2) 0.071(2) 0.0426(17) -0.0071(17) -0.0079(16) 0.0177(19)
C14 0.049(2) 0.067(2) 0.0417(17) -0.0103(17) -0.0002(15) 0.0241(18)
C15 0.0355(17) 0.051(2) 0.0478(18) -0.0083(16) -0.0028(14) 0.0091(15)
C16 0.0431(19) 0.064(2) 0.066(2) -0.022(2) -0.0089(17) 0.0087(18)
C17 0.0397(18) 0.072(3) 0.056(2) -0.0164(19) -0.0079(16) 0.0083(19)
C18 0.0354(17) 0.0460(19) 0.0513(18) -0.0053(15) 0.0028(14) 0.0033(15)
C19 0.0375(17) 0.060(2) 0.0507(18) -0.0074(17) 0.0045(15) 0.0052(17)
C20 0.0396(17) 0.0481(19) 0.0507(18) -0.0076(16) 0.0012(15) 0.0005(16)
C21 0.0382(16) 0.0372(16) 0.0398(15) -0.0003(13) 0.0035(13) 0.0049(14)
C22 0.0398(17) 0.0463(19) 0.0512(18) -0.0037(15) 0.0116(15) 0.0053(15)
C23 0.0425(18) 0.0421(18) 0.0509(18) -0.0052(15) 0.0057(15) 0.0017(15)
C24 0.0372(16) 0.0422(17) 0.0395(15) -0.0055(14) -0.0006(13) 0.0078(15)
C25 0.0397(17) 0.0482(19) 0.0468(17) -0.0066(16) 0.0060(14) -0.0016(15)
C26 0.053(2) 0.0463(19) 0.065(2) -0.0046(18) 0.0163(18) -0.0054(18)
C27 0.052(2) 0.0444(19) 0.061(2) -0.0108(17) 0.0152(17) -0.0091(17)
N1 0.0375(14) 0.0546(17) 0.0513(15) -0.0170(14) -0.0072(13) 0.0149(14)
N2 0.0453(15) 0.0456(15) 0.0390(14) 0.0012(12) -0.0022(12) 0.0013(13)
N3 0.0411(14) 0.0488(15) 0.0398(13) 0.0029(12) -0.0054(12) -0.0011(13)
N4 0.0376(15) 0.0511(17) 0.0523(15) -0.0089(13) 0.0004(13) 0.0081(13)
N5 0.0352(14) 0.0498(16) 0.0440(14) 0.0013(13) 0.0030(12) 0.0074(13)
N7 0.0395(14) 0.0397(14) 0.0416(13) -0.0028(11) 0.0036(12) 0.0044(12)
N8 0.0386(14) 0.0415(15) 0.0418(14) -0.0047(12) -0.0020(12) 0.0028(12)
Cl1 0.0403(5) 0.0403(5) 0.0451(8) 0.000 0.000 0.000
Cl2 0.0738(9) 0.0738(9) 0.0757(13) 0.000 0.000 0.000
Cl3 0.0534(6) 0.0534(6) 0.0592(10) 0.000 0.000 0.000
Cl4 0.100(3) 0.065(3) 0.070(2) -0.017(2) -0.006(2) 0.019(3)
O1 0.0438(13) 0.0453(13) 0.0481(12) 0.0013(10) -0.0109(10) -0.0059(11)
O2 0.0391(12) 0.0439(12) 0.0433(11) 0.0016(10) -0.0079(10) -0.0044(10)
O1W 0.0511(14) 0.0487(14) 0.0547(14) -0.0079(11) 0.0061(12) -0.0102(12)

loop_
_atom_type_symbol
_atom_type_description
_atom_type_scat_dispersion_real
_atom_type_scat_dispersion_imag
_atom_type_scat_source
C C 0.0181 0.0091 'International Tables Vol C Tables 4.2.6.8 and 6.1.1.4'
H H 0.0000 0.0000 'International Tables Vol C Tables 4.2.6.8 and 6.1.1.4'
N N 0.0311 0.0180 'International Tables Vol C Tables 4.2.6.8 and 6.1.1.4'
Ni Ni -3.0029 0.5091 'International Tables Vol C Tables 4.2.6.8 and 6.1.1.4'
Cl Cl 0.3639 0.7018 'International Tables Vol C Tables 4.2.6.8 and 6.1.1.4'
O O 0.0492 0.0322 'International Tables Vol C Tables 4.2.6.8 and 6.1.1.4'

loop_
_geom_angle_atom_site_label_1
_geom_angle_atom_site_label_2
_geom_angle_atom_site_label_3
_geom_angle
_geom_angle_site_symmetry_1
_geom_angle_site_symmetry_3
N5 Ni1 O2 97.60(11) 6_655 .
N5 Ni1 O1W 98.52(12) 6_655 .
O2 Ni1 O1W 163.37(10) . .
N5 Ni1 N8 95.12(11) 6_655 .
O2 Ni1 N8 90.27(10) . .
O1W Ni1 N8 92.32(10) . .
N5 Ni1 N3 90.52(11) 6_655 2_554
O2 Ni1 N3 89.18(10) . 2_554
O1W Ni1 N3 86.63(11) . 2_554
N8 Ni1 N3 174.35(11) . 2_554
N5 Ni1 O1 159.81(11) 6_655 .
O2 Ni1 O1 62.26(9) . .
O1W Ni1 O1 101.46(10) . .
N8 Ni1 O1 86.98(10) . .
N3 Ni1 O1 87.79(10) 2_554 .
N5 Ni1 C28 128.91(12) 6_655 .
O2 Ni1 C28 31.51(10) . .
O1W Ni1 C28 131.99(11) . .
N8 Ni1 C28 90.55(10) . .
N3 Ni1 C28 86.05(11) 2_554 .
O1 Ni1 C28 30.89(10) . .
C2 C1 C6 118.7(3) . .
C2 C1 N1 121.2(3) . .
C6 C1 N1 120.2(3) . .
C1 C2 C3 120.8(3) . .
C4 C3 C2 119.2(3) . .
C5 C4 C3 120.1(3) . .
C5 C4 N2 120.3(3) . .
C3 C4 N2 119.6(3) . .
C6 C5 C4 120.2(3) . .
C5 C6 C1 120.9(3) . .
N3 C7 N2 112.8(3) . .
C9 C8 N3 109.9(3) . .
C8 C9 N2 106.5(3) . .
C15 C10 C11 120.2(3) . .
C12 C11 C10 120.7(3) . .
C11 C12 C13 119.9(3) . .
C11 C12 N4 120.5(3) . .
C13 C12 N4 119.6(3) . .
C14 C13 C12 118.9(3) . .
C13 C14 C15 121.2(3) . .
C10 C15 C14 119.1(3) . .
C10 C15 N1 120.4(3) . .
C14 C15 N1 120.5(3) . .
C17 C16 N4 106.2(3) . .
C16 C17 N5 110.2(3) . .
N5 C18 N4 111.5(3) . .
C24 C19 C20 121.1(3) . .
C21 C20 C19 119.2(3) . .
C22 C21 C20 120.1(3) . .
C22 C21 N7 119.7(3) . .
C20 C21 N7 120.2(3) . .
C21 C22 C23 120.5(3) . .
C22 C23 C24 120.0(3) . .
C19 C24 C23 119.0(3) . .
C19 C24 N1 121.9(3) . .
C23 C24 N1 119.1(3) . .
N8 C25 N7 112.1(3) . .
N7 C26 C27 106.1(3) . .
N8 C27 C26 109.7(3) . .
O1 C28 O2 120.3(3) . .
O1 C28 C29 120.8(3) . .
O2 C28 C29 118.9(3) . .
O1 C28 Ni1 62.65(17) . .
O2 C28 Ni1 58.07(16) . .
C29 C28 Ni1 171.7(2) . .
C31 C29 C30 119.5(3) . .
C31 C29 C28 120.2(3) . .
C30 C29 C28 120.3(3) . .
C31 C30 C29 119.9(3) 5_554 .
C29 C31 C30 120.6(3) . 5_554
C24 N1 C15 120.3(3) . .
C24 N1 C1 120.1(3) . .
C15 N1 C1 119.4(3) . .
C7 N2 C9 106.0(3) . .
C7 N2 C4 126.1(3) . .
C9 N2 C4 127.9(3) . .
C7 N3 C8 104.8(3) . .
C7 N3 Ni1 129.9(2) . 2_556
C8 N3 Ni1 125.3(2) . 2_556
C18 N4 C16 106.9(3) . .
C18 N4 C12 126.5(3) . .
C16 N4 C12 126.4(3) . .
C18 N5 C17 105.3(3) . .
C18 N5 Ni1 129.1(2) . 6_565
C17 N5 Ni1 122.9(2) . 6_565
C25 N7 C26 106.8(3) . .
C25 N7 C21 125.1(3) . .
C26 N7 C21 128.1(3) . .
C25 N8 C27 105.2(3) . .
C25 N8 Ni1 126.5(2) . .
C27 N8 Ni1 127.9(2) . .
C28 O1 Ni1 86.46(19) . .
C28 O2 Ni1 90.43(19) . .

loop_
_geom_bond_atom_site_label_1
_geom_bond_atom_site_label_2
_geom_bond_distance
_geom_bond_site_symmetry_2
Ni1 N5 2.040(3) 6_655
Ni1 O2 2.071(2) .
Ni1 O1W 2.089(3) .
Ni1 N8 2.109(3) .
Ni1 N3 2.113(3) 2_554
Ni1 O1 2.172(2) .
Ni1 C28 2.441(3) .
C1 C2 1.379(5) .
C1 C6 1.389(5) .
C1 N1 1.426(4) .
C2 C3 1.387(5) .
C3 C4 1.386(5) .
C4 C5 1.374(5) .
C4 N2 1.429(4) .
C5 C6 1.367(5) .
C7 N3 1.304(5) .
C7 N2 1.351(4) .
C8 C9 1.354(6) .
C8 N3 1.377(5) .
C9 N2 1.369(5) .
C10 C15 1.376(5) .
C10 C11 1.383(5) .
C11 C12 1.377(5) .
C12 C13 1.389(5) .
C12 N4 1.427(4) .
C13 C14 1.385(5) .
C14 C15 1.386(5) .
C15 N1 1.421(4) .
C16 C17 1.336(5) .
C16 N4 1.368(5) .
C17 N5 1.377(5) .
C18 N5 1.304(4) .
C18 N4 1.349(5) .
C19 C24 1.368(5) .
C19 C20 1.396(5) .
C20 C21 1.380(5) .
C21 C22 1.369(5) .
C21 N7 1.435(4) .
C22 C23 1.385(5) .
C23 C24 1.391(5) .
C24 N1 1.417(4) .
C25 N8 1.313(4) .
C25 N7 1.350(4) .
C26 N7 1.360(5) .
C26 C27 1.370(5) .
C27 N8 1.368(5) .
C28 O1 1.255(4) .
C28 O2 1.275(4) .
C28 C29 1.476(4) .
C29 C31 1.387(5) .
C29 C30 1.393(5) .
C30 C31 1.387(5) 5_554
C31 C30 1.387(5) 5_554
N3 Ni1 2.113(3) 2_556
N5 Ni1 2.040(3) 6_565
